data_7051588
loop_
_publ_author_name
'Jin, Guoxia'
'Jones, Cameron'
'Junk, Peter C.'
'Lippert, Kai-Alexander'
'Rose, Richard P.'
'Stasch, Andreas'

_publ_section_title
;
 Synthesis and characterisation of bulky guanidines and
 phosphaguanidines: precursors for low oxidation state metallacycles
;
_journal_issue 1
_journal_name_full 'New Journal of Chemistry'
_journal_page_first 64
_journal_paper_doi 10.1039/b809120j
_journal_volume 33
_journal_year 2009
_chemical_formula_sum 'C41 H64 Li N3 O'
_chemical_formula_weight 621.89
_chemical_name_systematic
;
?
;
_space_group_IT_number 14
_symmetry_cell_setting monoclinic
_symmetry_space_group_name_Hall '-P 2ybc'
_symmetry_space_group_name_H-M 'P 1 21/c 1'
_atom_sites_solution_hydrogens geom
_atom_sites_solution_primary direct
_atom_sites_solution_secondary difmap
_audit_creation_method SHELXL-97
_cell_angle_alpha 90.00
_cell_angle_beta 113.20(3)
_cell_angle_gamma 90.00
_cell_formula_units_Z 4
_cell_length_a 18.807(4)
_cell_length_b 11.783(2)
_cell_length_c 18.773(4)
_cell_measurement_temperature 150(2)
_cell_volume 3823.7(16)
_computing_structure_refinement 'SHELXL-97 (Sheldrick, 1997)'
_computing_structure_solution 'SHELXS-97 (Sheldrick, 1990)'
_diffrn_ambient_temperature 150(2)
_diffrn_measured_fraction_theta_full 0.993
_diffrn_measured_fraction_theta_max 0.993
_diffrn_measurement_device_type 'Nonius Kappa CCD'
_diffrn_radiation_monochromator graphite
_diffrn_radiation_source 'fine-focus sealed tube'
_diffrn_radiation_type MoK\a
_diffrn_radiation_wavelength 0.71073
_diffrn_reflns_av_R_equivalents 0.0304
_diffrn_reflns_av_sigmaI/netI 0.0346
_diffrn_reflns_limit_h_max 24
_diffrn_reflns_limit_h_min -15
_diffrn_reflns_limit_k_max 15
_diffrn_reflns_limit_k_min -14
_diffrn_reflns_limit_l_max 21
_diffrn_reflns_limit_l_min -23
_diffrn_reflns_number 24208
_diffrn_reflns_theta_full 27.00
_diffrn_reflns_theta_max 27.00
_diffrn_reflns_theta_min 2.92
_exptl_absorpt_coefficient_mu 0.063
_exptl_absorpt_correction_T_max 0.978
_exptl_absorpt_correction_T_min 0.910
_exptl_absorpt_correction_type multi-scan
_exptl_absorpt_process_details 'Sortav (Blessing)'
_exptl_crystal_colour colourless
_exptl_crystal_density_diffrn 1.080
_exptl_crystal_density_method 'not measured'
_exptl_crystal_description block
_exptl_crystal_F_000 1368
_exptl_crystal_size_max 0.50
_exptl_crystal_size_mid 0.45
_exptl_crystal_size_min 0.35
_refine_diff_density_max 0.563
_refine_diff_density_min -0.504
_refine_diff_density_rms 0.039
_refine_ls_extinction_method none
_refine_ls_goodness_of_fit_ref 1.015
_refine_ls_hydrogen_treatment constr
_refine_ls_matrix_type full
_refine_ls_number_parameters 423
_refine_ls_number_reflns 8282
_refine_ls_number_restraints 0
_refine_ls_restrained_S_all 1.015
_refine_ls_R_factor_all 0.0645
_refine_ls_R_factor_gt 0.0501
_refine_ls_shift/su_max 0.000
_refine_ls_shift/su_mean 0.000
_refine_ls_structure_factor_coef Fsqd
_refine_ls_weighting_details 'calc w=1/[\s^2^(Fo^2^)+(0.0464P)^2^+1.9994P] where P=(Fo^2^+2Fc^2^)/3'
_refine_ls_weighting_scheme calc
_refine_ls_wR_factor_gt 0.1153
_refine_ls_wR_factor_ref 0.1236
_reflns_number_gt 6807
_reflns_number_total 8282
_reflns_threshold_expression >2sigma(I)
_cod_data_source_file b809120j.txt
_cod_data_source_block compound10
_cod_original_cell_volume 3823.8(13)
_cod_original_sg_symbol_H-M P2(1)/c
_cod_database_code 7051588

loop_
_symmetry_equiv_pos_as_xyz
'x, y, z'
'-x, y+1/2, -z+1/2'
'-x, -y, -z'
'x, -y-1/2, z-1/2'

loop_
_atom_site_label
_atom_site_type_symbol
_atom_site_fract_x
_atom_site_fract_y
_atom_site_fract_z
_atom_site_U_iso_or_equiv
_atom_site_adp_type
_atom_site_occupancy
_atom_site_symmetry_multiplicity
_atom_site_calc_flag
_atom_site_refinement_flags
_atom_site_disorder_assembly
_atom_site_disorder_group
O1 O 0.16744(6) 0.78185(8) 0.12699(6) 0.0303(2) Uani 1 1 d . . .
N1 N 0.34681(6) 0.47829(9) 0.25545(6) 0.0202(2) Uani 1 1 d . . .
C1 C 0.28366(7) 0.46980(10) 0.26921(7) 0.0179(3) Uani 1 1 d . . .
Li1 Li 0.24440(14) 0.6812(2) 0.19075(15) 0.0303(5) Uani 1 1 d . . .
N2 N 0.22969(6) 0.55361(9) 0.24904(6) 0.0199(2) Uani 1 1 d . . .
C2 C 0.35666(7) 0.58007(11) 0.22207(8) 0.0209(3) Uani 1 1 d . . .
N3 N 0.27444(6) 0.37092(9) 0.30692(6) 0.0193(2) Uani 1 1 d . . .
C3 C 0.38412(8) 0.67762(12) 0.27017(8) 0.0250(3) Uani 1 1 d . . .
C4 C 0.39213(9) 0.77962(12) 0.23624(10) 0.0319(3) Uani 1 1 d . . .
H4 H 0.4098 0.8451 0.2678 0.038 Uiso 1 1 calc R . .
C5 C 0.37481(9) 0.78739(13) 0.15740(10) 0.0337(4) Uani 1 1 d . . .
H5 H 0.3796 0.8580 0.1352 0.040 Uiso 1 1 calc R . .
C6 C 0.35063(8) 0.69199(12) 0.11135(9) 0.0283(3) Uani 1 1 d . . .
H6 H 0.3398 0.6975 0.0576 0.034 Uiso 1 1 calc R . .
C7 C 0.34170(7) 0.58746(11) 0.14219(8) 0.0225(3) Uani 1 1 d . . .
C8 C 0.40701(9) 0.66667(14) 0.35700(9) 0.0324(3) Uani 1 1 d . . .
H8 H 0.3683 0.6158 0.3651 0.039 Uiso 1 1 calc R . .
C9 C 0.48582(10) 0.60861(16) 0.39348(10) 0.0449(4) Uani 1 1 d . . .
H9A H 0.4837 0.5348 0.3686 0.067 Uiso 1 1 calc R . .
H9B H 0.4992 0.5975 0.4490 0.067 Uiso 1 1 calc R . .
H9C H 0.5251 0.6562 0.3862 0.067 Uiso 1 1 calc R . .
C10 C 0.40737(12) 0.77905(16) 0.39824(11) 0.0491(5) Uani 1 1 d . . .
H10A H 0.4484 0.8281 0.3958 0.074 Uiso 1 1 calc R . .
H10B H 0.4167 0.7641 0.4525 0.074 Uiso 1 1 calc R . .
H10C H 0.3572 0.8168 0.3727 0.074 Uiso 1 1 calc R . .
C11 C 0.31951(8) 0.48035(12) 0.09307(8) 0.0251(3) Uani 1 1 d . . .
H11 H 0.2826 0.4365 0.1089 0.030 Uiso 1 1 calc R . .
C12 C 0.39149(9) 0.40656(13) 0.11012(10) 0.0345(4) Uani 1 1 d . . .
H12A H 0.4281 0.4467 0.0937 0.052 Uiso 1 1 calc R . .
H12B H 0.3764 0.3348 0.0817 0.052 Uiso 1 1 calc R . .
H12C H 0.4159 0.3910 0.1658 0.052 Uiso 1 1 calc R . .
C13 C 0.27972(11) 0.50321(15) 0.00602(9) 0.0403(4) Uani 1 1 d . . .
H13A H 0.2351 0.5530 -0.0041 0.060 Uiso 1 1 calc R . .
H13B H 0.2623 0.4313 -0.0216 0.060 Uiso 1 1 calc R . .
H13C H 0.3163 0.5400 -0.0121 0.060 Uiso 1 1 calc R . .
C14 C 0.15191(7) 0.54181(11) 0.24018(8) 0.0209(3) Uani 1 1 d . . .
C15 C 0.12311(8) 0.61663(12) 0.28199(8) 0.0258(3) Uani 1 1 d . . .
C16 C 0.04386(9) 0.62148(14) 0.26391(10) 0.0350(4) Uani 1 1 d . . .
H16 H 0.0249 0.6728 0.2913 0.042 Uiso 1 1 calc R . .
C17 C -0.00760(9) 0.55357(15) 0.20721(11) 0.0388(4) Uani 1 1 d . . .
H17 H -0.0615 0.5586 0.1952 0.047 Uiso 1 1 calc R . .
C18 C 0.02035(8) 0.47790(13) 0.16802(9) 0.0318(3) Uani 1 1 d . . .
H18 H -0.0150 0.4299 0.1297 0.038 Uiso 1 1 calc R . .
C19 C 0.09901(8) 0.47018(11) 0.18326(8) 0.0235(3) Uani 1 1 d . . .
C20 C 0.17740(9) 0.69309(12) 0.34543(9) 0.0291(3) Uani 1 1 d . . .
H20 H 0.2309 0.6619 0.3616 0.035 Uiso 1 1 calc R . .
C21 C 0.15780(11) 0.69608(15) 0.41719(10) 0.0404(4) Uani 1 1 d . . .
H21A H 0.1098 0.7389 0.4054 0.061 Uiso 1 1 calc R . .
H21B H 0.2000 0.7328 0.4600 0.061 Uiso 1 1 calc R . .
H21C H 0.1510 0.6184 0.4321 0.061 Uiso 1 1 calc R . .
C22 C 0.17780(12) 0.81404(14) 0.31619(10) 0.0431(4) Uani 1 1 d . . .
H22A H 0.1943 0.8128 0.2728 0.065 Uiso 1 1 calc R . .
H22B H 0.2137 0.8607 0.3582 0.065 Uiso 1 1 calc R . .
H22C H 0.1256 0.8462 0.2989 0.065 Uiso 1 1 calc R . .
C23 C 0.12527(8) 0.39185(12) 0.13400(8) 0.0252(3) Uani 1 1 d . . .
H23 H 0.1824 0.3811 0.1618 0.030 Uiso 1 1 calc R . .
C24 C 0.08786(10) 0.27475(15) 0.12345(11) 0.0433(4) Uani 1 1 d . . .
H24A H 0.0318 0.2821 0.0954 0.065 Uiso 1 1 calc R . .
H24B H 0.0991 0.2406 0.1744 0.065 Uiso 1 1 calc R . .
H24C H 0.1087 0.2263 0.0938 0.065 Uiso 1 1 calc R . .
C25 C 0.11115(10) 0.44531(17) 0.05559(10) 0.0451(4) Uani 1 1 d . . .
H25A H 0.0554 0.4544 0.0260 0.068 Uiso 1 1 calc R . .
H25B H 0.1326 0.3961 0.0269 0.068 Uiso 1 1 calc R . .
H25C H 0.1363 0.5197 0.0635 0.068 Uiso 1 1 calc R . .
C26 C 0.32334(7) 0.26968(11) 0.31350(7) 0.0200(3) Uani 1 1 d . . .
H26 H 0.3075 0.2136 0.3445 0.024 Uiso 1 1 calc R . .
C27 C 0.41168(8) 0.28146(11) 0.35647(8) 0.0236(3) Uani 1 1 d . . .
H27A H 0.4324 0.3297 0.3259 0.028 Uiso 1 1 calc R . .
H27B H 0.4239 0.3183 0.4073 0.028 Uiso 1 1 calc R . .
C28 C 0.44924(8) 0.16427(12) 0.36829(9) 0.0290(3) Uani 1 1 d . . .
H28A H 0.5059 0.1718 0.3969 0.035 Uiso 1 1 calc R . .
H28B H 0.4290 0.1166 0.3996 0.035 Uiso 1 1 calc R . .
C29 C 0.43217(8) 0.10760(13) 0.29048(9) 0.0319(3) Uani 1 1 d . . .
H29A H 0.4559 0.0312 0.2989 0.038 Uiso 1 1 calc R . .
H29B H 0.4551 0.1529 0.2605 0.038 Uiso 1 1 calc R . .
C30 C 0.34492(8) 0.09736(12) 0.24470(9) 0.0285(3) Uani 1 1 d . . .
H30A H 0.3231 0.0448 0.2720 0.034 Uiso 1 1 calc R . .
H30B H 0.3348 0.0649 0.1930 0.034 Uiso 1 1 calc R . .
C31 C 0.30462(8) 0.21266(11) 0.23490(8) 0.0241(3) Uani 1 1 d . . .
H31A H 0.3217 0.2623 0.2021 0.029 Uiso 1 1 calc R . .
H31B H 0.2480 0.2021 0.2084 0.029 Uiso 1 1 calc R . .
C32 C 0.24710(7) 0.38595(11) 0.37010(8) 0.0219(3) Uani 1 1 d . . .
H32 H 0.2224 0.4626 0.3624 0.026 Uiso 1 1 calc R . .
C33 C 0.31255(8) 0.38698(13) 0.45109(8) 0.0276(3) Uani 1 1 d . . .
H33A H 0.3382 0.3118 0.4620 0.033 Uiso 1 1 calc R . .
H33B H 0.3516 0.4444 0.4528 0.033 Uiso 1 1 calc R . .
C34 C 0.28127(10) 0.41446(15) 0.51290(9) 0.0375(4) Uani 1 1 d . . .
H34A H 0.3240 0.4107 0.5648 0.045 Uiso 1 1 calc R . .
H34B H 0.2604 0.4927 0.5050 0.045 Uiso 1 1 calc R . .
C35 C 0.21800(10) 0.33211(15) 0.50960(10) 0.0411(4) Uani 1 1 d . . .
H35A H 0.1961 0.3559 0.5473 0.049 Uiso 1 1 calc R . .
H35B H 0.2405 0.2555 0.5245 0.049 Uiso 1 1 calc R . .
C36 C 0.15360(10) 0.32719(15) 0.42883(10) 0.0380(4) Uani 1 1 d . . .
H36A H 0.1262 0.4009 0.4170 0.046 Uiso 1 1 calc R . .
H36B H 0.1158 0.2680 0.4278 0.046 Uiso 1 1 calc R . .
C37 C 0.18467(8) 0.30079(13) 0.36639(9) 0.0288(3) Uani 1 1 d . . .
H37A H 0.2065 0.2231 0.3742 0.035 Uiso 1 1 calc R . .
H37B H 0.1418 0.3040 0.3146 0.035 Uiso 1 1 calc R . .
C38 C 0.17887(9) 0.90136(13) 0.11905(10) 0.0373(4) Uani 1 1 d . . .
H38A H 0.2090 0.9136 0.0868 0.045 Uiso 1 1 calc R . .
H38B H 0.2070 0.9364 0.1705 0.045 Uiso 1 1 calc R . .
C39 C 0.10013(13) 0.95136(19) 0.0811(2) 0.0900(10) Uani 1 1 d . . .
H39A H 0.0966 1.0230 0.1071 0.108 Uiso 1 1 calc R . .
H39B H 0.0883 0.9677 0.0259 0.108 Uiso 1 1 calc R . .
C40 C 0.04660(11) 0.86827(18) 0.08799(17) 0.0687(7) Uani 1 1 d . . .
H40A H -0.0031 0.8708 0.0423 0.082 Uiso 1 1 calc R . .
H40B H 0.0366 0.8819 0.1353 0.082 Uiso 1 1 calc R . .
C41 C 0.08580(9) 0.75771(15) 0.09263(11) 0.0426(4) Uani 1 1 d . . .
H41A H 0.0715 0.7037 0.1251 0.051 Uiso 1 1 calc R . .
H41B H 0.0712 0.7245 0.0403 0.051 Uiso 1 1 calc R . .

loop_
_atom_site_aniso_label
_atom_site_aniso_U_11
_atom_site_aniso_U_22
_atom_site_aniso_U_33
_atom_site_aniso_U_23
_atom_site_aniso_U_13
_atom_site_aniso_U_12
O1 0.0234(5) 0.0264(5) 0.0375(6) 0.0081(4) 0.0080(4) 0.0020(4)
N1 0.0192(5) 0.0201(5) 0.0224(5) 0.0010(4) 0.0094(5) 0.0006(4)
C1 0.0187(6) 0.0181(6) 0.0156(6) -0.0017(5) 0.0053(5) -0.0007(5)
Li1 0.0242(12) 0.0271(12) 0.0379(14) 0.0092(11) 0.0106(11) 0.0040(10)
N2 0.0173(5) 0.0193(5) 0.0231(6) 0.0005(4) 0.0079(4) 0.0009(4)
C2 0.0159(6) 0.0197(6) 0.0280(7) 0.0015(5) 0.0095(5) 0.0018(5)
N3 0.0194(5) 0.0188(5) 0.0214(5) 0.0024(4) 0.0100(4) 0.0033(4)
C3 0.0181(6) 0.0248(7) 0.0324(8) -0.0034(6) 0.0102(6) -0.0015(5)
C4 0.0276(8) 0.0226(7) 0.0469(9) -0.0051(6) 0.0163(7) -0.0043(6)
C5 0.0335(8) 0.0220(7) 0.0502(10) 0.0075(7) 0.0214(7) -0.0007(6)
C6 0.0269(7) 0.0285(7) 0.0324(8) 0.0079(6) 0.0148(6) 0.0020(6)
C7 0.0182(6) 0.0234(7) 0.0277(7) 0.0025(5) 0.0111(5) 0.0011(5)
C8 0.0288(8) 0.0364(8) 0.0309(8) -0.0081(7) 0.0104(6) -0.0093(6)
C9 0.0345(9) 0.0519(11) 0.0361(9) -0.0017(8) 0.0008(7) -0.0029(8)
C10 0.0520(11) 0.0513(11) 0.0446(10) -0.0219(9) 0.0198(9) -0.0128(9)
C11 0.0262(7) 0.0259(7) 0.0248(7) 0.0011(6) 0.0118(6) -0.0016(6)
C12 0.0336(8) 0.0296(8) 0.0440(9) -0.0077(7) 0.0192(7) 0.0002(6)
C13 0.0513(10) 0.0401(9) 0.0279(8) 0.0005(7) 0.0139(7) -0.0071(8)
C14 0.0190(6) 0.0202(6) 0.0239(6) 0.0054(5) 0.0089(5) 0.0033(5)
C15 0.0253(7) 0.0239(7) 0.0300(7) 0.0006(6) 0.0128(6) 0.0044(6)
C16 0.0295(8) 0.0351(8) 0.0463(9) -0.0037(7) 0.0213(7) 0.0069(7)
C17 0.0209(7) 0.0417(9) 0.0563(11) -0.0029(8) 0.0177(7) 0.0030(7)
C18 0.0202(7) 0.0320(8) 0.0405(9) -0.0035(7) 0.0091(6) -0.0021(6)
C19 0.0199(6) 0.0224(7) 0.0274(7) 0.0019(5) 0.0085(5) 0.0014(5)
C20 0.0303(8) 0.0283(7) 0.0301(8) -0.0043(6) 0.0135(6) 0.0043(6)
C21 0.0510(10) 0.0393(9) 0.0346(9) -0.0028(7) 0.0210(8) 0.0049(8)
C22 0.0625(12) 0.0319(9) 0.0373(9) -0.0062(7) 0.0222(9) -0.0070(8)
C23 0.0191(6) 0.0277(7) 0.0259(7) -0.0038(6) 0.0057(5) 0.0004(5)
C24 0.0366(9) 0.0380(9) 0.0579(11) -0.0211(8) 0.0213(8) -0.0102(7)
C25 0.0419(10) 0.0614(12) 0.0327(9) 0.0082(8) 0.0156(8) 0.0209(9)
C26 0.0196(6) 0.0197(6) 0.0212(6) 0.0024(5) 0.0088(5) 0.0027(5)
C27 0.0211(7) 0.0242(7) 0.0241(7) -0.0007(5) 0.0074(5) 0.0031(5)
C28 0.0218(7) 0.0285(7) 0.0341(8) 0.0046(6) 0.0084(6) 0.0063(6)
C29 0.0283(8) 0.0248(7) 0.0441(9) -0.0020(6) 0.0161(7) 0.0064(6)
C30 0.0310(8) 0.0222(7) 0.0316(8) -0.0026(6) 0.0117(6) 0.0027(6)
C31 0.0247(7) 0.0223(7) 0.0234(7) -0.0002(5) 0.0075(6) 0.0022(5)
C32 0.0229(7) 0.0231(7) 0.0227(7) 0.0035(5) 0.0123(5) 0.0041(5)
C33 0.0287(7) 0.0329(8) 0.0225(7) 0.0005(6) 0.0115(6) 0.0047(6)
C34 0.0469(10) 0.0443(9) 0.0265(8) 0.0018(7) 0.0199(7) 0.0100(8)
C35 0.0555(11) 0.0428(9) 0.0399(9) 0.0121(8) 0.0347(9) 0.0145(8)
C36 0.0379(9) 0.0370(9) 0.0527(10) 0.0121(8) 0.0324(8) 0.0069(7)
C37 0.0259(7) 0.0311(8) 0.0332(8) 0.0062(6) 0.0157(6) 0.0011(6)
C38 0.0343(8) 0.0293(8) 0.0467(10) 0.0094(7) 0.0142(7) -0.0042(7)
C39 0.0482(13) 0.0365(11) 0.182(3) 0.0348(15) 0.0411(16) 0.0146(10)
C40 0.0320(10) 0.0533(12) 0.114(2) 0.0159(13) 0.0215(12) 0.0101(9)
C41 0.0264(8) 0.0365(9) 0.0513(10) 0.0128(8) 0.0008(7) -0.0040(7)

loop_
_atom_type_symbol
_atom_type_description
_atom_type_scat_dispersion_real
_atom_type_scat_dispersion_imag
_atom_type_scat_source
C C 0.0033 0.0016 'International Tables Vol C Tables 4.2.6.8 and 6.1.1.4'
H H 0.0000 0.0000 'International Tables Vol C Tables 4.2.6.8 and 6.1.1.4'
Li Li -0.0003 0.0001 'International Tables Vol C Tables 4.2.6.8 and 6.1.1.4'
N N 0.0061 0.0033 'International Tables Vol C Tables 4.2.6.8 and 6.1.1.4'
O O 0.0106 0.0060 'International Tables Vol C Tables 4.2.6.8 and 6.1.1.4'

loop_
_geom_angle_atom_site_label_1
_geom_angle_atom_site_label_2
_geom_angle_atom_site_label_3
_geom_angle
_geom_angle_site_symmetry_1
_geom_angle_site_symmetry_3
_geom_angle_publ_flag
C41 O1 C38 108.84(11) . . ?
C41 O1 Li1 125.13(12) . . ?
C38 O1 Li1 124.79(12) . . ?
C1 N1 C2 116.26(11) . . ?
N1 C1 N2 121.56(11) . . ?
N1 C1 N3 117.46(11) . . ?
N2 C1 N3 120.98(11) . . ?
O1 Li1 N2 126.81(14) . . ?
O1 Li1 C2 152.62(14) . . ?
N2 Li1 C2 76.93(9) . . ?
O1 Li1 C3 139.85(13) . . ?
N2 Li1 C3 90.02(10) . . ?
C2 Li1 C3 34.74(6) . . ?
O1 Li1 C7 121.04(13) . . ?
N2 Li1 C7 98.34(11) . . ?
C2 Li1 C7 32.98(6) . . ?
C3 Li1 C7 58.11(7) . . ?
C1 N2 C14 125.91(11) . . ?
C1 N2 Li1 117.59(11) . . ?
C14 N2 Li1 112.37(11) . . ?
N1 C2 C7 121.41(12) . . ?
N1 C2 C3 119.08(12) . . ?
C7 C2 C3 119.49(12) . . ?
N1 C2 Li1 106.85(10) . . ?
C7 C2 Li1 85.28(11) . . ?
C3 C2 Li1 79.07(10) . . ?
C1 N3 C32 117.05(10) . . ?
C1 N3 C26 120.82(10) . . ?
C32 N3 C26 115.51(10) . . ?
C4 C3 C2 118.82(13) . . ?
C4 C3 C8 121.81(13) . . ?
C2 C3 C8 119.32(13) . . ?
C4 C3 Li1 89.43(11) . . ?
C2 C3 Li1 66.18(9) . . ?
C8 C3 Li1 115.83(11) . . ?
C5 C4 C3 121.43(14) . . ?
C6 C5 C4 119.66(14) . . ?
C5 C6 C7 121.40(14) . . ?
C6 C7 C2 119.11(13) . . ?
C6 C7 C11 121.91(13) . . ?
C2 C7 C11 118.93(12) . . ?
C6 C7 Li1 89.24(10) . . ?
C2 C7 Li1 61.74(9) . . ?
C11 C7 Li1 120.26(10) . . ?
C3 C8 C9 109.49(13) . . ?
C3 C8 C10 114.31(14) . . ?
C9 C8 C10 110.49(14) . . ?
C7 C11 C13 113.79(12) . . ?
C7 C11 C12 109.59(12) . . ?
C13 C11 C12 110.06(13) . . ?
N2 C14 C19 122.30(12) . . ?
N2 C14 C15 118.43(12) . . ?
C19 C14 C15 118.61(12) . . ?
C16 C15 C14 119.64(13) . . ?
C16 C15 C20 119.34(13) . . ?
C14 C15 C20 121.01(12) . . ?
C17 C16 C15 121.52(14) . . ?
C16 C17 C18 119.10(14) . . ?
C17 C18 C19 121.81(14) . . ?
C18 C19 C14 119.26(13) . . ?
C18 C19 C23 119.17(13) . . ?
C14 C19 C23 121.39(12) . . ?
C15 C20 C22 111.58(13) . . ?
C15 C20 C21 112.49(13) . . ?
C22 C20 C21 109.36(13) . . ?
C19 C23 C25 111.20(12) . . ?
C19 C23 C24 112.60(12) . . ?
C25 C23 C24 110.62(14) . . ?
N3 C26 C31 111.94(11) . . ?
N3 C26 C27 118.49(11) . . ?
C31 C26 C27 109.59(11) . . ?
C28 C27 C26 109.65(11) . . ?
C29 C28 C27 110.31(12) . . ?
C28 C29 C30 110.39(12) . . ?
C29 C30 C31 111.63(12) . . ?
C26 C31 C30 111.01(11) . . ?
N3 C32 C37 112.92(11) . . ?
N3 C32 C33 113.54(11) . . ?
C37 C32 C33 110.69(11) . . ?
C34 C33 C32 110.83(12) . . ?
C35 C34 C33 111.33(14) . . ?
C34 C35 C36 111.59(13) . . ?
C35 C36 C37 112.04(13) . . ?
C32 C37 C36 110.48(13) . . ?
O1 C38 C39 105.98(14) . . ?
C40 C39 C38 106.60(17) . . ?
C39 C40 C41 104.63(16) . . ?
O1 C41 C40 105.70(14) . . ?

loop_
_geom_bond_atom_site_label_1
_geom_bond_atom_site_label_2
_geom_bond_distance
_geom_bond_site_symmetry_2
_geom_bond_publ_flag
O1 C41 1.4401(19) . ?
O1 C38 1.4412(18) . ?
O1 Li1 1.889(3) . ?
N1 C1 1.3149(16) . ?
N1 C2 1.3989(17) . ?
C1 N2 1.3587(16) . ?
C1 N3 1.4092(16) . ?
Li1 N2 1.943(3) . ?
Li1 C2 2.290(3) . ?
Li1 C3 2.458(3) . ?
Li1 C7 2.591(3) . ?
N2 C14 1.4125(16) . ?
C2 C7 1.4154(19) . ?
C2 C3 1.4269(19) . ?
N3 C32 1.4776(16) . ?
N3 C26 1.4816(16) . ?
C3 C4 1.396(2) . ?
C3 C8 1.519(2) . ?
C4 C5 1.388(2) . ?
C5 C6 1.381(2) . ?
C6 C7 1.3991(19) . ?
C7 C11 1.5212(19) . ?
C8 C9 1.528(2) . ?
C8 C10 1.533(2) . ?
C11 C13 1.530(2) . ?
C11 C12 1.533(2) . ?
C14 C19 1.4165(19) . ?
C14 C15 1.4219(19) . ?
C15 C16 1.393(2) . ?
C15 C20 1.521(2) . ?
C16 C17 1.378(2) . ?
C17 C18 1.385(2) . ?
C18 C19 1.3947(19) . ?
C19 C23 1.5202(19) . ?
C20 C22 1.528(2) . ?
C20 C21 1.531(2) . ?
C23 C25 1.525(2) . ?
C23 C24 1.526(2) . ?
C26 C31 1.5307(19) . ?
C26 C27 1.5408(19) . ?
C27 C28 1.5269(19) . ?
C28 C29 1.521(2) . ?
C29 C30 1.528(2) . ?
C30 C31 1.5311(19) . ?
C32 C37 1.5249(19) . ?
C32 C33 1.534(2) . ?
C33 C34 1.528(2) . ?
C34 C35 1.518(2) . ?
C35 C36 1.524(3) . ?
C36 C37 1.534(2) . ?
C38 C39 1.489(3) . ?
C39 C40 1.446(3) . ?
C40 C41 1.482(3) . ?
